data_4065891
loop_
_publ_author_name
'Tomson, Neil C.'
'Arnold, John'
'Bergman, Robert G.'

_publ_section_title
;
 Halo, Alkyl, Aryl, and Bis(imido) Complexes of Niobium Supported by the
 beta-Diketiminato Ligand.
;
_journal_issue 13
_journal_name_full Organometallics
_journal_page_first 2926
_journal_page_last 2942
_journal_paper_doi 10.1021/om1001827
_journal_volume 29
_journal_year 2010
_chemical_formula_moiety 'C42 H64 N5 Nb'
_chemical_formula_sum 'C42 H64 N5 Nb'
_chemical_formula_weight 731.89
_chemical_name_systematic
; 
 ? 
;
_space_group_IT_number 61
_symmetry_cell_setting orthorhombic
_symmetry_space_group_name_Hall '-P 2ac 2ab'
_symmetry_space_group_name_H-M 'P b c a'
_atom_sites_solution_hydrogens geom
_atom_sites_solution_primary direct
_atom_sites_solution_secondary difmap
_audit_creation_method SHELXL-97
_cell_angle_alpha 90.00
_cell_angle_beta 90.00
_cell_angle_gamma 90.00
_cell_formula_units_Z 8
_cell_length_a 19.6487(12)
_cell_length_b 18.8868(12)
_cell_length_c 22.3644(14)
_cell_measurement_reflns_used 4710
_cell_measurement_temperature 457(2)
_cell_measurement_theta_max 42.741
_cell_measurement_theta_min 4.674
_cell_volume 8299.5(9)
_computing_cell_refinement 'Bruker SAINT v7.07'
_computing_data_collection 'Bruker SMART v5.631'
_computing_data_reduction 'Bruker SAINT v7.07'
_computing_molecular_graphics 'Bruker-AXS XP v.6'
_computing_publication_material 'Bruker-AXS XP v.6'
_computing_structure_refinement 'SHELXL-97 (Sheldrick, 2008)'
_computing_structure_solution 'SHELXS-97 (Sheldrick, 2008)'
_diffrn_ambient_temperature 153(2)
_diffrn_measured_fraction_theta_full 1.000
_diffrn_measured_fraction_theta_max 1.000
_diffrn_measurement_device_type 'Bruker APEX'
_diffrn_measurement_method '\w scans'
_diffrn_radiation_monochromator graphite
_diffrn_radiation_source 'fine-focus sealed tube'
_diffrn_radiation_type MoK\a
_diffrn_radiation_wavelength 0.71073
_diffrn_reflns_av_R_equivalents 0.0517
_diffrn_reflns_av_sigmaI/netI 0.0415
_diffrn_reflns_limit_h_max 21
_diffrn_reflns_limit_h_min -21
_diffrn_reflns_limit_k_max 20
_diffrn_reflns_limit_k_min -20
_diffrn_reflns_limit_l_max 13
_diffrn_reflns_limit_l_min -24
_diffrn_reflns_number 33520
_diffrn_reflns_theta_full 22.73
_diffrn_reflns_theta_max 22.73
_diffrn_reflns_theta_min 1.75
_exptl_absorpt_coefficient_mu 0.323
_exptl_absorpt_correction_T_max 1
_exptl_absorpt_correction_T_min 0.887106
_exptl_absorpt_correction_type empirical
_exptl_absorpt_process_details 'Blessing, 1995'
_exptl_crystal_colour yellow
_exptl_crystal_density_diffrn 1.171
_exptl_crystal_density_method 'not measured'
_exptl_crystal_description block
_exptl_crystal_F_000 3136
_exptl_crystal_size_max 0.35
_exptl_crystal_size_mid 0.30
_exptl_crystal_size_min 0.13
_refine_diff_density_max 0.417
_refine_diff_density_min -0.308
_refine_diff_density_rms 0.055
_refine_ls_extinction_method none
_refine_ls_goodness_of_fit_ref 1.382
_refine_ls_hydrogen_treatment constr
_refine_ls_matrix_type full
_refine_ls_number_parameters 433
_refine_ls_number_reflns 5593
_refine_ls_number_restraints 0
_refine_ls_restrained_S_all 1.382
_refine_ls_R_factor_all 0.0521
_refine_ls_R_factor_gt 0.0349
_refine_ls_shift/su_max 0.001
_refine_ls_shift/su_mean 0.000
_refine_ls_structure_factor_coef Fsqd
_refine_ls_weighting_details 'calc w=1/[\s^2^(Fo^2^)+(0.0340P)^2^+0.0000P] where P=(Fo^2^+2Fc^2^)/3'
_refine_ls_weighting_scheme calc
_refine_ls_wR_factor_gt 0.0862
_refine_ls_wR_factor_ref 0.0908
_reflns_number_gt 4337
_reflns_number_total 5593
_reflns_threshold_expression >2sigma(I)
_cod_data_source_file om1001827_si_002.cif
_cod_data_source_block (BDI)pyNb(NtBu)2
_cod_depositor_comments
;
The following automatic conversions were performed:

'_diffrn_ambient_temperature' value '-120(2)' was changed to '153(2)'
- it was converted from degrees Celsius(C) to Kelvins(K).

Automatic conversion script
Id: cif_fix_values 1715 2011-07-08 13:25:40Z adriana 
;
_cod_database_code 4065891

loop_
_symmetry_equiv_pos_as_xyz
'x, y, z'
'-x+1/2, -y, z+1/2'
'-x, y+1/2, -z+1/2'
'x+1/2, -y+1/2, -z'
'-x, -y, -z'
'x-1/2, y, -z-1/2'
'x, -y-1/2, z-1/2'
'-x-1/2, y-1/2, z'

loop_
_atom_site_label
_atom_site_type_symbol
_atom_site_fract_x
_atom_site_fract_y
_atom_site_fract_z
_atom_site_U_iso_or_equiv
_atom_site_adp_type
_atom_site_occupancy
_atom_site_symmetry_multiplicity
_atom_site_calc_flag
_atom_site_refinement_flags
Nb1 Nb 0.169581(12) 0.622412(13) 0.387077(11) 0.02031(11) Uani 1 1 d .
N1 N 0.11461(12) 0.68000(12) 0.42928(11) 0.0281(6) Uani 1 1 d .
N2 N 0.12356(12) 0.55732(12) 0.34362(11) 0.0270(6) Uani 1 1 d .
N3 N 0.20266(11) 0.68696(11) 0.31047(10) 0.0212(6) Uani 1 1 d .
N4 N 0.27916(11) 0.64664(12) 0.42304(10) 0.0228(6) Uani 1 1 d .
N5 N 0.17895(12) 0.53144(12) 0.45524(11) 0.0255(6) Uani 1 1 d .
C1 C 0.05645(16) 0.71603(16) 0.45664(15) 0.0345(8) Uani 1 1 d .
C2 C -0.00939(17) 0.6770(2) 0.44198(19) 0.0636(12) Uani 1 1 d .
H2A H -0.0155 0.6756 0.3994 0.095 Uiso 1 1 calc R
H2B H -0.0471 0.7013 0.4600 0.095 Uiso 1 1 calc R
H2C H -0.0070 0.6296 0.4573 0.095 Uiso 1 1 calc R
C3 C 0.0540(2) 0.79197(17) 0.43403(18) 0.0611(12) Uani 1 1 d .
H3A H 0.0483 0.7919 0.3914 0.092 Uiso 1 1 calc R
H3B H 0.0956 0.8157 0.4442 0.092 Uiso 1 1 calc R
H3C H 0.0164 0.8162 0.4523 0.092 Uiso 1 1 calc R
C4 C 0.06541(19) 0.7178(2) 0.52452(16) 0.0545(11) Uani 1 1 d .
H4A H 0.1068 0.7423 0.5343 0.082 Uiso 1 1 calc R
H4B H 0.0676 0.6703 0.5396 0.082 Uiso 1 1 calc R
H4C H 0.0275 0.7420 0.5423 0.082 Uiso 1 1 calc R
C5 C 0.07827(15) 0.50243(15) 0.32173(15) 0.0307(8) Uani 1 1 d .
C6 C 0.10735(19) 0.42991(16) 0.3364(2) 0.0653(13) Uani 1 1 d .
H6A H 0.1121 0.4252 0.3790 0.098 Uiso 1 1 calc R
H6B H 0.1511 0.4248 0.3178 0.098 Uiso 1 1 calc R
H6C H 0.0772 0.3939 0.3217 0.098 Uiso 1 1 calc R
C7 C 0.00898(19) 0.5093(2) 0.3511(2) 0.0765(15) Uani 1 1 d .
H7A H -0.0099 0.5550 0.3421 0.115 Uiso 1 1 calc R
H7B H 0.0137 0.5043 0.3936 0.115 Uiso 1 1 calc R
H7C H -0.0207 0.4731 0.3361 0.115 Uiso 1 1 calc R
C8 C 0.0710(2) 0.5094(2) 0.25439(17) 0.0709(14) Uani 1 1 d .
H8A H 0.0526 0.5552 0.2449 0.106 Uiso 1 1 calc R
H8B H 0.0409 0.4733 0.2398 0.106 Uiso 1 1 calc R
H8C H 0.1148 0.5042 0.2359 0.106 Uiso 1 1 calc R
C9 C 0.17772(15) 0.67105(15) 0.25055(13) 0.0257(7) Uani 1 1 d .
C10 C 0.21520(16) 0.62351(16) 0.21493(14) 0.0318(8) Uani 1 1 d .
C11 C 0.19178(18) 0.60919(17) 0.15744(15) 0.0402(9) Uani 1 1 d .
H11A H 0.2158 0.5776 0.1335 0.048 Uiso 1 1 calc R
C12 C 0.13407(19) 0.64064(17) 0.13516(15) 0.0414(9) Uani 1 1 d .
H12A H 0.1196 0.6310 0.0964 0.050 Uiso 1 1 calc R
C13 C 0.09823(17) 0.68634(16) 0.17060(15) 0.0380(9) Uani 1 1 d .
H13A H 0.0591 0.7073 0.1553 0.046 Uiso 1 1 calc R
C14 C 0.11828(16) 0.70273(15) 0.22881(14) 0.0297(8) Uani 1 1 d .
C15 C 0.28071(17) 0.59001(18) 0.23716(16) 0.0446(9) Uani 1 1 d .
H15A H 0.2838 0.5989 0.2802 0.054 Uiso 1 1 calc R
C16 C 0.2816(2) 0.5109(2) 0.2281(3) 0.0984(19) Uani 1 1 d .
H16A H 0.3237 0.4920 0.2427 0.148 Uiso 1 1 calc R
H16B H 0.2772 0.5005 0.1863 0.148 Uiso 1 1 calc R
H16C H 0.2444 0.4899 0.2495 0.148 Uiso 1 1 calc R
C17 C 0.3421(2) 0.6232(3) 0.2082(3) 0.108(2) Uani 1 1 d .
H17A H 0.3826 0.6010 0.2231 0.162 Uiso 1 1 calc R
H17B H 0.3432 0.6729 0.2174 0.162 Uiso 1 1 calc R
H17C H 0.3396 0.6170 0.1657 0.162 Uiso 1 1 calc R
C18 C 0.07464(16) 0.75207(16) 0.26536(15) 0.0374(9) Uani 1 1 d .
H18A H 0.0960 0.7576 0.3047 0.045 Uiso 1 1 calc R
C19 C 0.0679(2) 0.82599(18) 0.2372(2) 0.0709(13) Uani 1 1 d .
H19A H 0.1124 0.8457 0.2310 0.106 Uiso 1 1 calc R
H19B H 0.0424 0.8562 0.2634 0.106 Uiso 1 1 calc R
H19C H 0.0448 0.8222 0.1995 0.106 Uiso 1 1 calc R
C20 C 0.00405(18) 0.72202(19) 0.27467(19) 0.0594(11) Uani 1 1 d .
H20A H 0.0075 0.6758 0.2923 0.089 Uiso 1 1 calc R
H20B H -0.0188 0.7186 0.2369 0.089 Uiso 1 1 calc R
H20C H -0.0213 0.7526 0.3008 0.089 Uiso 1 1 calc R
C21 C 0.2517(2) 0.79461(18) 0.26467(16) 0.0530(11) Uani 1 1 d .
H21A H 0.2217 0.7816 0.2326 0.080 Uiso 1 1 calc R
H21B H 0.2978 0.7942 0.2506 0.080 Uiso 1 1 calc R
H21C H 0.2403 0.8412 0.2785 0.080 Uiso 1 1 calc R
C22 C 0.24403(15) 0.74240(15) 0.31539(14) 0.0276(8) Uani 1 1 d .
C23 C 0.28505(15) 0.75531(15) 0.36516(13) 0.0287(8) Uani 1 1 d .
H23A H 0.3001 0.8018 0.3690 0.034 Uiso 1 1 calc R
C24 C 0.30704(15) 0.70929(15) 0.41022(14) 0.0262(7) Uani 1 1 d .
C25 C 0.37139(16) 0.73452(16) 0.44182(16) 0.0406(9) Uani 1 1 d .
H25A H 0.3839 0.7009 0.4721 0.061 Uiso 1 1 calc R
H25B H 0.3631 0.7798 0.4600 0.061 Uiso 1 1 calc R
H25C H 0.4077 0.7387 0.4133 0.061 Uiso 1 1 calc R
C26 C 0.31576(14) 0.60447(15) 0.46663(14) 0.0262(8) Uani 1 1 d .
C27 C 0.36582(16) 0.55675(16) 0.44705(15) 0.0338(8) Uani 1 1 d .
C28 C 0.40273(17) 0.51915(18) 0.48978(19) 0.0467(10) Uani 1 1 d .
H28A H 0.4363 0.4878 0.4774 0.056 Uiso 1 1 calc R
C29 C 0.39051(19) 0.52746(19) 0.54977(19) 0.0520(11) Uani 1 1 d .
H29A H 0.4163 0.5028 0.5777 0.062 Uiso 1 1 calc R
C30 C 0.33975(18) 0.57251(17) 0.56820(16) 0.0452(10) Uani 1 1 d .
H30A H 0.3312 0.5772 0.6089 0.054 Uiso 1 1 calc R
C31 C 0.30076(17) 0.61134(15) 0.52800(15) 0.0335(8) Uani 1 1 d .
C32 C 0.38052(18) 0.54529(19) 0.38088(17) 0.0479(10) Uani 1 1 d .
H32A H 0.3401 0.5600 0.3584 0.057 Uiso 1 1 calc R
C33 C 0.3947(2) 0.4676(2) 0.3655(2) 0.0719(13) Uani 1 1 d .
H33A H 0.4036 0.4634 0.3234 0.108 Uiso 1 1 calc R
H33B H 0.3558 0.4394 0.3757 0.108 Uiso 1 1 calc R
H33C H 0.4335 0.4514 0.3876 0.108 Uiso 1 1 calc R
C34 C 0.4400(2) 0.5898(2) 0.3593(2) 0.0928(17) Uani 1 1 d .
H34A H 0.4317 0.6387 0.3687 0.139 Uiso 1 1 calc R
H34B H 0.4448 0.5846 0.3168 0.139 Uiso 1 1 calc R
H34C H 0.4809 0.5745 0.3788 0.139 Uiso 1 1 calc R
C35 C 0.24520(19) 0.65945(18) 0.55100(16) 0.0442(10) Uani 1 1 d .
H35A H 0.2105 0.6623 0.5196 0.053 Uiso 1 1 calc R
C36 C 0.2102(2) 0.63230(19) 0.60683(14) 0.0545(11) Uani 1 1 d .
H36A H 0.1757 0.6653 0.6189 0.082 Uiso 1 1 calc R
H36B H 0.2431 0.6272 0.6383 0.082 Uiso 1 1 calc R
H36C H 0.1898 0.5872 0.5986 0.082 Uiso 1 1 calc R
C37 C 0.2691(2) 0.73380(19) 0.5630(2) 0.0799(15) Uani 1 1 d .
H37A H 0.2915 0.7521 0.5281 0.120 Uiso 1 1 calc R
H37B H 0.3004 0.7336 0.5960 0.120 Uiso 1 1 calc R
H37C H 0.2307 0.7632 0.5726 0.120 Uiso 1 1 calc R
C38 C 0.22190(16) 0.47800(15) 0.44510(15) 0.0326(8) Uani 1 1 d .
H38A H 0.2513 0.4814 0.4126 0.039 Uiso 1 1 calc R
C39 C 0.22496(18) 0.41820(17) 0.48014(16) 0.0419(9) Uani 1 1 d .
H39A H 0.2559 0.3823 0.4717 0.050 Uiso 1 1 calc R
C40 C 0.18136(19) 0.41274(18) 0.52787(17) 0.0476(10) Uani 1 1 d .
H40A H 0.1826 0.3733 0.5527 0.057 Uiso 1 1 calc R
C41 C 0.1360(2) 0.46635(18) 0.53836(16) 0.0474(10) Uani 1 1 d .
H41A H 0.1054 0.4632 0.5700 0.057 Uiso 1 1 calc R
C42 C 0.13609(16) 0.52505(16) 0.50160(15) 0.0341(8) Uani 1 1 d .
H42A H 0.1054 0.5614 0.5092 0.041 Uiso 1 1 calc R

loop_
_atom_site_aniso_label
_atom_site_aniso_U_11
_atom_site_aniso_U_22
_atom_site_aniso_U_33
_atom_site_aniso_U_23
_atom_site_aniso_U_13
_atom_site_aniso_U_12
Nb1 0.01957(17) 0.01858(16) 0.02279(17) -0.00022(13) 0.00031(12) -0.00046(11)
N1 0.0263(15) 0.0271(14) 0.0310(16) -0.0016(13) 0.0036(12) 0.0033(11)
N2 0.0300(15) 0.0226(13) 0.0285(15) 0.0038(13) -0.0043(13) -0.0060(11)
N3 0.0216(13) 0.0215(13) 0.0205(14) -0.0016(12) -0.0014(11) -0.0015(11)
N4 0.0242(14) 0.0203(13) 0.0239(14) 0.0020(12) -0.0034(12) -0.0020(11)
N5 0.0259(15) 0.0226(13) 0.0280(15) 0.0024(12) 0.0001(12) -0.0039(12)
C1 0.0314(19) 0.0349(18) 0.037(2) -0.0067(17) 0.0047(17) 0.0060(15)
C2 0.030(2) 0.082(3) 0.079(3) -0.035(3) 0.010(2) 0.002(2)
C3 0.077(3) 0.044(2) 0.063(3) -0.010(2) 0.011(2) 0.028(2)
C4 0.052(2) 0.064(3) 0.047(2) -0.018(2) 0.009(2) 0.013(2)
C5 0.0275(19) 0.0227(17) 0.042(2) -0.0027(16) -0.0082(16) -0.0055(14)
C6 0.062(3) 0.030(2) 0.104(4) -0.012(2) -0.030(3) -0.0042(18)
C7 0.040(3) 0.063(3) 0.127(4) -0.037(3) 0.005(3) -0.017(2)
C8 0.092(4) 0.062(3) 0.058(3) -0.001(2) -0.032(3) -0.035(2)
C9 0.0309(19) 0.0240(16) 0.0223(17) 0.0009(15) -0.0014(15) -0.0119(14)
C10 0.039(2) 0.0315(18) 0.0248(18) -0.0017(16) 0.0042(16) -0.0083(16)
C11 0.053(2) 0.040(2) 0.028(2) -0.0089(18) 0.0069(18) -0.0077(17)
C12 0.059(3) 0.041(2) 0.0243(19) -0.0020(17) -0.0108(19) -0.0142(19)
C13 0.046(2) 0.0340(19) 0.034(2) 0.0049(18) -0.0139(18) -0.0096(16)
C14 0.037(2) 0.0262(17) 0.0260(19) 0.0010(16) -0.0062(16) -0.0075(15)
C15 0.042(2) 0.057(2) 0.035(2) -0.0160(19) 0.0003(18) 0.0080(18)
C16 0.078(4) 0.058(3) 0.159(6) -0.020(3) -0.032(4) 0.031(3)
C17 0.040(3) 0.141(5) 0.141(5) 0.018(4) -0.004(3) -0.006(3)
C18 0.040(2) 0.0382(19) 0.034(2) -0.0009(17) -0.0130(17) 0.0030(16)
C19 0.086(3) 0.037(2) 0.090(4) -0.002(2) -0.001(3) 0.010(2)
C20 0.046(2) 0.059(2) 0.073(3) -0.012(2) 0.003(2) 0.003(2)
C21 0.066(3) 0.050(2) 0.043(2) 0.018(2) -0.016(2) -0.0286(19)
C22 0.0324(19) 0.0218(17) 0.028(2) 0.0069(16) 0.0018(15) -0.0015(14)
C23 0.037(2) 0.0191(16) 0.0299(19) 0.0021(15) -0.0086(16) -0.0110(14)
C24 0.0238(17) 0.0277(17) 0.0271(18) -0.0042(15) -0.0007(14) -0.0030(14)
C25 0.036(2) 0.0373(19) 0.048(2) 0.0077(18) -0.0154(18) -0.0148(16)
C26 0.0237(18) 0.0216(16) 0.033(2) 0.0042(15) -0.0062(15) -0.0048(13)
C27 0.0253(18) 0.0333(18) 0.043(2) 0.0057(18) -0.0032(17) -0.0014(15)
C28 0.033(2) 0.039(2) 0.068(3) 0.014(2) -0.009(2) 0.0075(17)
C29 0.052(3) 0.046(2) 0.058(3) 0.015(2) -0.022(2) 0.008(2)
C30 0.059(3) 0.042(2) 0.035(2) 0.0112(19) -0.0130(19) -0.0013(19)
C31 0.039(2) 0.0272(18) 0.034(2) 0.0041(16) -0.0059(17) -0.0031(15)
C32 0.037(2) 0.057(2) 0.050(3) 0.008(2) 0.0054(19) 0.0244(18)
C33 0.070(3) 0.069(3) 0.077(3) -0.015(3) 0.013(3) 0.017(2)
C34 0.108(4) 0.069(3) 0.102(4) 0.017(3) 0.069(3) 0.008(3)
C35 0.062(3) 0.040(2) 0.030(2) 0.0030(18) 0.0005(18) 0.0098(18)
C36 0.072(3) 0.063(3) 0.028(2) -0.001(2) 0.002(2) 0.000(2)
C37 0.109(4) 0.042(2) 0.088(4) -0.011(2) 0.033(3) -0.001(2)
C38 0.032(2) 0.0291(18) 0.037(2) 0.0022(17) -0.0021(16) -0.0030(15)
C39 0.046(2) 0.028(2) 0.052(2) 0.0037(19) -0.007(2) 0.0024(16)
C40 0.068(3) 0.032(2) 0.042(2) 0.0134(19) -0.006(2) -0.0038(19)
C41 0.062(3) 0.043(2) 0.037(2) 0.0087(19) 0.0125(19) -0.013(2)
C42 0.036(2) 0.0315(19) 0.035(2) 0.0001(17) 0.0065(18) -0.0036(16)

loop_
_atom_type_symbol
_atom_type_description
_atom_type_scat_dispersion_real
_atom_type_scat_dispersion_imag
_atom_type_scat_source
C C 0.0033 0.0016 'International Tables Vol C Tables 4.2.6.8 and 6.1.1.4'
H H 0.0000 0.0000 'International Tables Vol C Tables 4.2.6.8 and 6.1.1.4'
N N 0.0061 0.0033 'International Tables Vol C Tables 4.2.6.8 and 6.1.1.4'
Nb Nb -2.0727 0.6215 'International Tables Vol C Tables 4.2.6.8 and 6.1.1.4'

loop_
_geom_angle_atom_site_label_1
_geom_angle_atom_site_label_2
_geom_angle_atom_site_label_3
_geom_angle
N1 Nb1 N2 113.10(11)
N1 Nb1 N3 104.52(10)
N2 Nb1 N3 96.08(10)
N1 Nb1 N5 98.71(10)
N2 Nb1 N5 83.60(9)
N3 Nb1 N5 154.75(9)
N1 Nb1 N4 104.67(9)
N2 Nb1 N4 140.91(9)
N3 Nb1 N4 83.55(8)
N5 Nb1 N4 81.09(8)
C1 N1 Nb1 165.5(2)
C5 N2 Nb1 166.7(2)
C22 N3 C9 116.3(2)
C22 N3 Nb1 123.5(2)
C9 N3 Nb1 120.14(17)
C24 N4 C26 115.3(2)
C24 N4 Nb1 118.44(19)
C26 N4 Nb1 125.40(17)
C38 N5 C42 117.4(3)
C38 N5 Nb1 120.1(2)
C42 N5 Nb1 121.9(2)
N1 C1 C3 108.9(3)
N1 C1 C2 110.4(3)
C3 C1 C2 110.9(3)
N1 C1 C4 109.6(3)
C3 C1 C4 108.2(3)
C2 C1 C4 108.8(3)
C1 C2 H2A 109.5
C1 C2 H2B 109.5
H2A C2 H2B 109.5
C1 C2 H2C 109.5
H2A C2 H2C 109.5
H2B C2 H2C 109.5
C1 C3 H3A 109.5
C1 C3 H3B 109.5
H3A C3 H3B 109.5
C1 C3 H3C 109.5
H3A C3 H3C 109.5
H3B C3 H3C 109.5
C1 C4 H4A 109.5
C1 C4 H4B 109.5
H4A C4 H4B 109.5
C1 C4 H4C 109.5
H4A C4 H4C 109.5
H4B C4 H4C 109.5
N2 C5 C7 110.1(3)
N2 C5 C8 109.3(3)
C7 C5 C8 109.7(3)
N2 C5 C6 109.9(2)
C7 C5 C6 108.8(3)
C8 C5 C6 109.2(3)
C5 C6 H6A 109.5
C5 C6 H6B 109.5
H6A C6 H6B 109.5
C5 C6 H6C 109.5
H6A C6 H6C 109.5
H6B C6 H6C 109.5
C5 C7 H7A 109.5
C5 C7 H7B 109.5
H7A C7 H7B 109.5
C5 C7 H7C 109.5
H7A C7 H7C 109.5
H7B C7 H7C 109.5
C5 C8 H8A 109.5
C5 C8 H8B 109.5
H8A C8 H8B 109.5
C5 C8 H8C 109.5
H8A C8 H8C 109.5
H8B C8 H8C 109.5
C14 C9 C10 120.8(3)
C14 C9 N3 120.8(3)
C10 C9 N3 118.4(3)
C11 C10 C9 118.3(3)
C11 C10 C15 120.1(3)
C9 C10 C15 121.6(3)
C12 C11 C10 121.6(3)
C12 C11 H11A 119.2
C10 C11 H11A 119.2
C13 C12 C11 119.2(3)
C13 C12 H12A 120.4
C11 C12 H12A 120.4
C12 C13 C14 122.4(3)
C12 C13 H13A 118.8
C14 C13 H13A 118.8
C13 C14 C9 117.7(3)
C13 C14 C18 118.9(3)
C9 C14 C18 123.4(3)
C17 C15 C16 110.3(4)
C17 C15 C10 111.4(3)
C16 C15 C10 112.2(3)
C17 C15 H15A 107.6
C16 C15 H15A 107.6
C10 C15 H15A 107.6
C15 C16 H16A 109.5
C15 C16 H16B 109.5
H16A C16 H16B 109.5
C15 C16 H16C 109.5
H16A C16 H16C 109.5
H16B C16 H16C 109.5
C15 C17 H17A 109.5
C15 C17 H17B 109.5
H17A C17 H17B 109.5
C15 C17 H17C 109.5
H17A C17 H17C 109.5
H17B C17 H17C 109.5
C14 C18 C20 111.4(3)
C14 C18 C19 112.8(3)
C20 C18 C19 108.6(3)
C14 C18 H18A 108.0
C20 C18 H18A 108.0
C19 C18 H18A 108.0
C18 C19 H19A 109.5
C18 C19 H19B 109.5
H19A C19 H19B 109.5
C18 C19 H19C 109.5
H19A C19 H19C 109.5
H19B C19 H19C 109.5
C18 C20 H20A 109.5
C18 C20 H20B 109.5
H20A C20 H20B 109.5
C18 C20 H20C 109.5
H20A C20 H20C 109.5
H20B C20 H20C 109.5
C22 C21 H21A 109.5
C22 C21 H21B 109.5
H21A C21 H21B 109.5
C22 C21 H21C 109.5
H21A C21 H21C 109.5
H21B C21 H21C 109.5
N3 C22 C23 123.8(3)
N3 C22 C21 120.8(3)
C23 C22 C21 115.3(3)
C22 C23 C24 130.1(3)
C22 C23 H23A 114.9
C24 C23 H23A 114.9
N4 C24 C23 125.4(3)
N4 C24 C25 121.2(3)
C23 C24 C25 113.3(3)
C24 C25 H25A 109.5
C24 C25 H25B 109.5
H25A C25 H25B 109.5
C24 C25 H25C 109.5
H25A C25 H25C 109.5
H25B C25 H25C 109.5
C27 C26 C31 120.6(3)
C27 C26 N4 119.4(3)
C31 C26 N4 120.0(3)
C28 C27 C26 118.5(3)
C28 C27 C32 119.7(3)
C26 C27 C32 121.8(3)
C29 C28 C27 121.4(3)
C29 C28 H28A 119.3
C27 C28 H28A 119.3
C28 C29 C30 119.4(3)
C28 C29 H29A 120.3
C30 C29 H29A 120.3
C29 C30 C31 122.2(4)
C29 C30 H30A 118.9
C31 C30 H30A 118.9
C30 C31 C26 117.8(3)
C30 C31 C35 119.7(3)
C26 C31 C35 122.5(3)
C34 C32 C27 112.1(3)
C34 C32 C33 108.6(3)
C27 C32 C33 112.9(3)
C34 C32 H32A 107.7
C27 C32 H32A 107.7
C33 C32 H32A 107.7
C32 C33 H33A 109.5
C32 C33 H33B 109.5
H33A C33 H33B 109.5
C32 C33 H33C 109.5
H33A C33 H33C 109.5
H33B C33 H33C 109.5
C32 C34 H34A 109.5
C32 C34 H34B 109.5
H34A C34 H34B 109.5
C32 C34 H34C 109.5
H34A C34 H34C 109.5
H34B C34 H34C 109.5
C37 C35 C31 113.4(3)
C37 C35 C36 108.1(3)
C31 C35 C36 113.9(3)
C37 C35 H35A 107.0
C31 C35 H35A 107.0
C36 C35 H35A 107.0
C35 C36 H36A 109.5
C35 C36 H36B 109.5
H36A C36 H36B 109.5
C35 C36 H36C 109.5
H36A C36 H36C 109.5
H36B C36 H36C 109.5
C35 C37 H37A 109.5
C35 C37 H37B 109.5
H37A C37 H37B 109.5
C35 C37 H37C 109.5
H37A C37 H37C 109.5
H37B C37 H37C 109.5
N5 C38 C39 123.5(3)
N5 C38 H38A 118.3
C39 C38 H38A 118.3
C40 C39 C38 118.5(3)
C40 C39 H39A 120.7
C38 C39 H39A 120.7
C41 C40 C39 118.9(3)
C41 C40 H40A 120.5
C39 C40 H40A 120.5
C40 C41 C42 119.4(3)
C40 C41 H41A 120.3
C42 C41 H41A 120.3
N5 C42 C41 122.2(3)
N5 C42 H42A 118.9
C41 C42 H42A 118.9

loop_
_geom_bond_atom_site_label_1
_geom_bond_atom_site_label_2
_geom_bond_distance
Nb1 N1 1.800(2)
Nb1 N2 1.809(2)
Nb1 N3 2.201(2)
Nb1 N5 2.304(2)
Nb1 N4 2.344(2)
N1 C1 1.464(4)
N2 C5 1.451(3)
N3 C22 1.330(3)
N3 C9 1.458(4)
N4 C24 1.335(4)
N4 C26 1.450(4)
N5 C38 1.335(4)
N5 C42 1.341(4)
C1 C3 1.522(4)
C1 C2 1.524(5)
C1 C4 1.529(5)
C2 H2A 0.9600
C2 H2B 0.9600
C2 H2C 0.9600
C3 H3A 0.9600
C3 H3B 0.9600
C3 H3C 0.9600
C4 H4A 0.9600
C4 H4B 0.9600
C4 H4C 0.9600
C5 C7 1.517(5)
C5 C8 1.519(5)
C5 C6 1.520(4)
C6 H6A 0.9600
C6 H6B 0.9600
C6 H6C 0.9600
C7 H7A 0.9600
C7 H7B 0.9600
C7 H7C 0.9600
C8 H8A 0.9600
C8 H8B 0.9600
C8 H8C 0.9600
C9 C14 1.399(4)
C9 C10 1.408(4)
C10 C11 1.392(4)
C10 C15 1.518(5)
C11 C12 1.374(5)
C11 H11A 0.9300
C12 C13 1.367(5)
C12 H12A 0.9300
C13 C14 1.395(4)
C13 H13A 0.9300
C14 C18 1.507(4)
C15 C17 1.506(5)
C15 C16 1.508(5)
C15 H15A 0.9800
C16 H16A 0.9600
C16 H16B 0.9600
C16 H16C 0.9600
C17 H17A 0.9600
C17 H17B 0.9600
C17 H17C 0.9600
C18 C20 1.513(5)
C18 C19 1.537(5)
C18 H18A 0.9800
C19 H19A 0.9600
C19 H19B 0.9600
C19 H19C 0.9600
C20 H20A 0.9600
C20 H20B 0.9600
C20 H20C 0.9600
C21 C22 1.510(4)
C21 H21A 0.9600
C21 H21B 0.9600
C21 H21C 0.9600
C22 C23 1.396(4)
C23 C24 1.399(4)
C23 H23A 0.9300
C24 C25 1.525(4)
C25 H25A 0.9600
C25 H25B 0.9600
C25 H25C 0.9600
C26 C27 1.404(4)
C26 C31 1.410(4)
C27 C28 1.394(4)
C27 C32 1.523(5)
C28 C29 1.372(5)
C28 H28A 0.9300
C29 C30 1.374(5)
C29 H29A 0.9300
C30 C31 1.390(4)
C30 H30A 0.9300
C31 C35 1.511(5)
C32 C34 1.518(5)
C32 C33 1.532(5)
C32 H32A 0.9800
C33 H33A 0.9600
C33 H33B 0.9600
C33 H33C 0.9600
C34 H34A 0.9600
C34 H34B 0.9600
C34 H34C 0.9600
C35 C37 1.505(5)
C35 C36 1.515(5)
C35 H35A 0.9800
C36 H36A 0.9600
C36 H36B 0.9600
C36 H36C 0.9600
C37 H37A 0.9600
C37 H37B 0.9600
C37 H37C 0.9600
C38 C39 1.376(4)
C38 H38A 0.9300
C39 C40 1.373(5)
C39 H39A 0.9300
C40 C41 1.369(5)
C40 H40A 0.9300
C41 C42 1.380(4)
C41 H41A 0.9300
C42 H42A 0.9300

loop_
_geom_torsion_atom_site_label_1
_geom_torsion_atom_site_label_2
_geom_torsion_atom_site_label_3
_geom_torsion_atom_site_label_4
_geom_torsion
N2 Nb1 N1 C1 0.0(9)
N3 Nb1 N1 C1 103.3(9)
N5 Nb1 N1 C1 -86.7(9)
N4 Nb1 N1 C1 -169.7(8)
N1 Nb1 N2 C5 -48.3(9)
N3 Nb1 N2 C5 -156.9(9)
N5 Nb1 N2 C5 48.5(9)
N4 Nb1 N2 C5 115.8(8)
N1 Nb1 N3 C22 68.9(2)
N2 Nb1 N3 C22 -175.3(2)
N5 Nb1 N3 C22 -87.4(3)
N4 Nb1 N3 C22 -34.6(2)
N1 Nb1 N3 C9 -109.5(2)
N2 Nb1 N3 C9 6.3(2)
N5 Nb1 N3 C9 94.2(3)
N4 Nb1 N3 C9 147.0(2)
N1 Nb1 N4 C24 -69.5(2)
N2 Nb1 N4 C24 125.5(2)
N3 Nb1 N4 C24 33.8(2)
N5 Nb1 N4 C24 -166.3(2)
N1 Nb1 N4 C26 99.5(2)
N2 Nb1 N4 C26 -65.4(3)
N3 Nb1 N4 C26 -157.1(2)
N5 Nb1 N4 C26 2.8(2)
N1 Nb1 N5 C38 -173.3(2)
N2 Nb1 N5 C38 74.3(2)
N3 Nb1 N5 C38 -16.4(3)
N4 Nb1 N5 C38 -69.6(2)
N1 Nb1 N5 C42 15.7(2)
N2 Nb1 N5 C42 -96.8(2)
N3 Nb1 N5 C42 172.6(2)
N4 Nb1 N5 C42 119.3(2)
Nb1 N1 C1 C3 -115.2(8)
Nb1 N1 C1 C2 6.8(10)
Nb1 N1 C1 C4 126.6(8)
Nb1 N2 C5 C7 35.8(10)
Nb1 N2 C5 C8 156.3(8)
Nb1 N2 C5 C6 -84.0(9)
C22 N3 C9 C14 -88.2(3)
Nb1 N3 C9 C14 90.3(3)
C22 N3 C9 C10 91.3(3)
Nb1 N3 C9 C10 -90.2(3)
C14 C9 C10 C11 0.4(4)
N3 C9 C10 C11 -179.1(3)
C14 C9 C10 C15 178.5(3)
N3 C9 C10 C15 -1.0(4)
C9 C10 C11 C12 0.6(5)
C15 C10 C11 C12 -177.6(3)
C10 C11 C12 C13 -0.9(5)
C11 C12 C13 C14 0.4(5)
C12 C13 C14 C9 0.6(5)
C12 C13 C14 C18 -178.3(3)
C10 C9 C14 C13 -0.9(4)
N3 C9 C14 C13 178.6(3)
C10 C9 C14 C18 177.9(3)
N3 C9 C14 C18 -2.7(4)
C11 C10 C15 C17 73.1(4)
C9 C10 C15 C17 -105.0(4)
C11 C10 C15 C16 -51.1(5)
C9 C10 C15 C16 130.8(4)
C13 C14 C18 C20 61.5(4)
C9 C14 C18 C20 -117.3(3)
C13 C14 C18 C19 -60.9(4)
C9 C14 C18 C19 120.3(3)
C9 N3 C22 C23 -164.1(3)
Nb1 N3 C22 C23 17.5(4)
C9 N3 C22 C21 13.1(4)
Nb1 N3 C22 C21 -165.3(2)
N3 C22 C23 C24 19.5(5)
C21 C22 C23 C24 -157.8(3)
C26 N4 C24 C23 172.7(3)
Nb1 N4 C24 C23 -17.2(4)
C26 N4 C24 C25 -2.3(4)
Nb1 N4 C24 C25 167.8(2)
C22 C23 C24 N4 -18.1(5)
C22 C23 C24 C25 157.3(3)
C24 N4 C26 C27 -90.3(3)
Nb1 N4 C26 C27 100.3(3)
C24 N4 C26 C31 90.0(3)
Nb1 N4 C26 C31 -79.4(3)
C31 C26 C27 C28 -3.3(4)
N4 C26 C27 C28 177.0(3)
C31 C26 C27 C32 176.7(3)
N4 C26 C27 C32 -3.0(4)
C26 C27 C28 C29 0.7(5)
C32 C27 C28 C29 -179.3(3)
C27 C28 C29 C30 1.6(6)
C28 C29 C30 C31 -1.2(5)
C29 C30 C31 C26 -1.4(5)
C29 C30 C31 C35 179.4(3)
C27 C26 C31 C30 3.6(4)
N4 C26 C31 C30 -176.7(3)
C27 C26 C31 C35 -177.1(3)
N4 C26 C31 C35 2.6(4)
C28 C27 C32 C34 -83.9(4)
C26 C27 C32 C34 96.1(4)
C28 C27 C32 C33 39.2(4)
C26 C27 C32 C33 -140.8(3)
C30 C31 C35 C37 90.6(4)
C26 C31 C35 C37 -88.6(4)
C30 C31 C35 C36 -33.5(5)
C26 C31 C35 C36 147.3(3)
C42 N5 C38 C39 -1.2(4)
Nb1 N5 C38 C39 -172.6(2)
N5 C38 C39 C40 0.4(5)
C38 C39 C40 C41 0.9(5)
C39 C40 C41 C42 -1.3(5)
C38 N5 C42 C41 0.7(5)
Nb1 N5 C42 C41 171.9(2)
C40 C41 C42 N5 0.6(5)
